data_7022151
loop_
_publ_author_name
'Isaia, Francesco'
'Aragoni, M. Carla'
'Arca, Massimiliano'
'Caltagirone, Claudia'
'Demartin, Francesco'
'Garau, Alessandra'
'Lippolis, Vito'

_publ_section_title
;
 Gold oxidative dissolution by (thioamide)-I2 adducts.
;
_journal_issue 2
_journal_name_full 'Dalton transactions (Cambridge, England : 2003)'
_journal_page_first 492
_journal_page_last 498
_journal_paper_doi 10.1039/c2dt31855e
_journal_volume 42
_journal_year 2013
_chemical_formula_sum 'C16 H14 Au I3 N2 S4'
_chemical_formula_weight 940.20
_chemical_name_systematic
;
?
;
_space_group_IT_number 11
_symmetry_cell_setting monoclinic
_symmetry_space_group_name_Hall '-P 2yb'
_symmetry_space_group_name_H-M 'P 1 21/m 1'
_atom_sites_solution_hydrogens geom
_atom_sites_solution_primary direct
_atom_sites_solution_secondary difmap
_audit_creation_method SHELXL-97
_cell_angle_alpha 90.00
_cell_angle_beta 109.020(10)
_cell_angle_gamma 90.00
_cell_formula_units_Z 2
_cell_length_a 7.3150(10)
_cell_length_b 18.345(2)
_cell_length_c 9.0670(10)
_cell_measurement_reflns_used 1024
_cell_measurement_temperature 293(2)
_cell_measurement_theta_max 24.7
_cell_measurement_theta_min 3.5
_cell_volume 1150.3(2)
_computing_structure_refinement 'SHELXL-97 (Sheldrick, 1997)'
_diffrn_ambient_temperature 293(2)
_diffrn_measured_fraction_theta_full 0.999
_diffrn_measured_fraction_theta_max 0.999
_diffrn_measurement_device_type 'SMART CCD diffractometer'
_diffrn_measurement_method 'Omega scan'
_diffrn_radiation_monochromator graphite
_diffrn_radiation_source 'fine-focus sealed tube'
_diffrn_radiation_type MoK\a
_diffrn_radiation_wavelength 0.71073
_diffrn_reflns_av_R_equivalents 0.0260
_diffrn_reflns_av_sigmaI/netI 0.0476
_diffrn_reflns_limit_h_max 9
_diffrn_reflns_limit_h_min 0
_diffrn_reflns_limit_k_max 23
_diffrn_reflns_limit_k_min 0
_diffrn_reflns_limit_l_max 11
_diffrn_reflns_limit_l_min -11
_diffrn_reflns_number 11715
_diffrn_reflns_theta_full 27.52
_diffrn_reflns_theta_max 27.52
_diffrn_reflns_theta_min 2.22
_exptl_absorpt_coefficient_mu 10.788
_exptl_absorpt_correction_T_max 1.000
_exptl_absorpt_correction_T_min 0.331
_exptl_absorpt_correction_type empirical
_exptl_absorpt_process_details SADABS
_exptl_crystal_colour brown
_exptl_crystal_density_diffrn 2.714
_exptl_crystal_density_method 'not measured'
_exptl_crystal_description prism
_exptl_crystal_F_000 852
_exptl_crystal_size_max 0.15
_exptl_crystal_size_mid 0.08
_exptl_crystal_size_min 0.05
_refine_diff_density_max 4.799
_refine_diff_density_min -3.862
_refine_diff_density_rms 0.230
_refine_ls_extinction_method none
_refine_ls_goodness_of_fit_ref 0.842
_refine_ls_hydrogen_treatment riding
_refine_ls_matrix_type full
_refine_ls_number_parameters 124
_refine_ls_number_reflns 2737
_refine_ls_number_restraints 0
_refine_ls_restrained_S_all 0.842
_refine_ls_R_factor_all 0.0641
_refine_ls_R_factor_gt 0.0487
_refine_ls_shift/su_max 0.004
_refine_ls_shift/su_mean 0.002
_refine_ls_structure_factor_coef Fsqd
_refine_ls_weighting_details 'calc w=1/[\s^2^(Fo^2^)+(0.0400P)^2^+0.0000P] where P=(Fo^2^+2Fc^2^)/3'
_refine_ls_weighting_scheme calc
_refine_ls_wR_factor_gt 0.1154
_refine_ls_wR_factor_ref 0.1187
_reflns_number_gt 1728
_reflns_number_total 2737
_reflns_threshold_expression >2sigma(I)
_cod_data_source_file c2dt31855e.txt
_cod_data_source_block compound1
_cod_original_sg_symbol_H-M P2(1)/m
_cod_database_code 7022151

loop_
_symmetry_equiv_pos_as_xyz
'x, y, z'
'-x, y+1/2, -z'
'-x, -y, -z'
'x, -y-1/2, z'

loop_
_atom_site_label
_atom_site_type_symbol
_atom_site_fract_x
_atom_site_fract_y
_atom_site_fract_z
_atom_site_U_iso_or_equiv
_atom_site_adp_type
_atom_site_occupancy
_atom_site_symmetry_multiplicity
_atom_site_calc_flag
_atom_site_refinement_flags
Au Au 0.47212(9) 0.7500 0.13665(7) 0.0498(2) Uani 1 2 d S
I1 I 0.2452(2) 0.7500 0.5419(2) 0.0971(6) Uani 1 2 d S
I2 I 0.61142(13) 0.7500 0.80330(11) 0.0435(2) Uani 1 2 d S
I3 I 0.96681(18) 0.7500 1.05344(15) 0.0734(4) Uani 1 2 d S
S1 S 0.4629(4) 0.87573(15) 0.1283(3) 0.0545(7) Uani 1 1 d .
S3 S 0.7410(4) 0.84360(12) 0.4481(3) 0.0461(6) Uani 1 1 d .
N1 N 0.6344(11) 0.9723(4) 0.3541(9) 0.0386(18) Uani 1 1 d .
C1 C 0.6090(14) 0.9025(5) 0.3071(10) 0.039(2) Uani 1 1 d .
C2 C 0.8355(13) 0.9152(5) 0.5766(11) 0.038(2) Uani 1 1 d .
C3 C 0.9625(14) 0.9114(6) 0.7277(11) 0.045(2) Uani 1 1 d .
H3 H 1.0101 0.8669 0.7733 0.054 Uiso 1 1 calc R
C4 C 1.0163(16) 0.9766(7) 0.8093(13) 0.055(3) Uani 1 1 d .
H4 H 1.1020 0.9759 0.9109 0.066 Uiso 1 1 calc R
C5 C 0.9428(16) 1.0428(6) 0.7400(14) 0.055(3) Uani 1 1 d .
H5 H 0.9808 1.0858 0.7962 0.066 Uiso 1 1 calc R
C6 C 0.8161(16) 1.0462(5) 0.5911(13) 0.050(3) Uani 1 1 d .
H6 H 0.7669 1.0907 0.5469 0.060 Uiso 1 1 calc R
C7 C 0.7615(14) 0.9814(5) 0.5061(11) 0.039(2) Uani 1 1 d .
C8 C 0.5404(16) 1.0335(5) 0.2547(13) 0.051(3) Uani 1 1 d .
H8A H 0.5836 1.0357 0.1655 0.061 Uiso 1 1 calc R
H8B H 0.5732 1.0782 0.3127 0.061 Uiso 1 1 calc R
H8C H 0.4027 1.0269 0.2206 0.061 Uiso 1 1 calc R

loop_
_atom_site_aniso_label
_atom_site_aniso_U_11
_atom_site_aniso_U_22
_atom_site_aniso_U_33
_atom_site_aniso_U_23
_atom_site_aniso_U_13
_atom_site_aniso_U_12
Au 0.0544(4) 0.0526(4) 0.0343(3) 0.000 0.0034(2) 0.000
I1 0.0677(8) 0.0427(6) 0.1437(14) 0.000 -0.0166(8) 0.000
I2 0.0455(5) 0.0340(5) 0.0460(5) 0.000 0.0078(4) 0.000
I3 0.0683(8) 0.0600(7) 0.0684(8) 0.000 -0.0101(6) 0.000
S1 0.0636(18) 0.0543(15) 0.0353(14) 0.0058(12) 0.0021(12) 0.0077(14)
S3 0.0569(15) 0.0326(12) 0.0409(14) 0.0044(10) 0.0049(12) 0.0037(11)
N1 0.044(4) 0.038(4) 0.034(4) 0.006(3) 0.012(3) 0.006(4)
C1 0.046(5) 0.044(5) 0.030(5) 0.006(4) 0.016(4) 0.006(4)
C2 0.042(5) 0.037(5) 0.035(5) 0.002(4) 0.011(4) -0.001(4)
C3 0.046(6) 0.050(6) 0.036(5) 0.003(4) 0.010(4) -0.002(5)
C4 0.055(7) 0.071(8) 0.040(6) -0.010(5) 0.018(5) -0.007(6)
C5 0.058(7) 0.054(7) 0.060(7) -0.019(6) 0.027(6) -0.010(5)
C6 0.066(7) 0.037(5) 0.059(7) -0.001(5) 0.037(6) -0.003(5)
C7 0.043(5) 0.039(5) 0.043(6) 0.004(4) 0.024(4) 0.000(4)
C8 0.061(7) 0.041(6) 0.053(6) 0.015(5) 0.022(5) 0.010(5)

loop_
_atom_type_symbol
_atom_type_description
_atom_type_scat_dispersion_real
_atom_type_scat_dispersion_imag
_atom_type_scat_source
Au Au -2.0133 8.8022 'International Tables Vol C Tables 4.2.6.8 and 6.1.1.4'
I I -0.4742 1.8119 'International Tables Vol C Tables 4.2.6.8 and 6.1.1.4'
S S 0.1246 0.1234 'International Tables Vol C Tables 4.2.6.8 and 6.1.1.4'
N N 0.0061 0.0033 'International Tables Vol C Tables 4.2.6.8 and 6.1.1.4'
C C 0.0033 0.0016 'International Tables Vol C Tables 4.2.6.8 and 6.1.1.4'
H H 0.0000 0.0000 'International Tables Vol C Tables 4.2.6.8 and 6.1.1.4'

loop_
_geom_angle_atom_site_label_1
_geom_angle_atom_site_label_2
_geom_angle_atom_site_label_3
_geom_angle
_geom_angle_site_symmetry_1
S1 Au S1 175.85(14) 4_575
I3 I2 I1 179.45(6) .
C1 S1 Au 104.8(3) .
C1 S3 C2 91.6(5) .
C1 N1 C7 113.9(8) .
C1 N1 C8 123.2(9) .
C7 N1 C8 123.0(8) .
N1 C1 S1 123.9(7) .
N1 C1 S3 112.3(7) .
S1 C1 S3 123.8(6) .
C3 C2 C7 122.1(9) .
C3 C2 S3 128.0(7) .
C7 C2 S3 109.8(7) .
C2 C3 C4 117.7(10) .
C5 C4 C3 120.5(10) .
C6 C5 C4 121.5(10) .
C5 C6 C7 119.0(10) .
C2 C7 N1 112.5(8) .
C2 C7 C6 119.1(9) .
N1 C7 C6 128.4(9) .

loop_
_geom_bond_atom_site_label_1
_geom_bond_atom_site_label_2
_geom_bond_distance
_geom_bond_site_symmetry_2
Au S1 2.308(3) 4_575
Au S1 2.308(3) .
I1 I2 2.9419(17) .
I2 I3 2.8389(16) .
S1 C1 1.698(10) .
S3 C1 1.712(9) .
S3 C2 1.742(9) .
N1 C1 1.343(12) .
N1 C7 1.399(12) .
N1 C8 1.464(12) .
C2 C3 1.384(12) .
C2 C7 1.396(13) .
C3 C4 1.393(15) .
C4 C5 1.393(16) .
C5 C6 1.367(16) .
C6 C7 1.402(13) .
